data_1505669
loop_
_publ_author_name
'Hashimoto, Akihiro'
'Pais, Godwin C. G.'
'Wang, Qiuping'
'Lucien, Edlaine'
'Incarvito, Christopher D.'
'Deshpande, Milind'
'Bradbury, Barton J.'
'Wiles, Jason A.'

_publ_section_title
;
 Practical Synthesis and Molecular Structure of a Potent Broad-Spectrum
 Antibacterial Isothiazoloquinolone
;
_journal_issue 3
_journal_name_full 'Organic Process Research &amp; Development'
_journal_page_first 389
_journal_paper_doi 10.1021/op700014t
_journal_volume 11
_journal_year 2007
_chemical_formula_sum 'C18 H12 F8 N2 O7 S'
_chemical_formula_weight 552.36
_chemical_name_systematic
; 
 ? 
;
_space_group_IT_number 2
_symmetry_cell_setting triclinic
_symmetry_space_group_name_Hall '-P 1'
_symmetry_space_group_name_H-M 'P -1'
_atom_sites_solution_hydrogens geom
_atom_sites_solution_primary direct
_atom_sites_solution_secondary difmap
_audit_creation_method SHELXL-97
_cell_angle_alpha 79.77(3)
_cell_angle_beta 74.02(3)
_cell_angle_gamma 74.16(3)
_cell_formula_units_Z 2
_cell_length_a 8.6649(17)
_cell_length_b 9.1625(18)
_cell_length_c 14.151(3)
_cell_measurement_temperature 173(2)
_cell_volume 1032.7(4)
_computing_cell_refinement Denzo
_computing_data_collection 'Nonius Collect'
_computing_data_reduction Denzo
_computing_molecular_graphics 'Bruker SHELXTL'
_computing_publication_material 'Bruker SHELXTL'
_computing_structure_refinement 'SHELXL-97 (Sheldrick, 1997)'
_computing_structure_solution 'SHELXS-97 (Sheldrick, 1990)'
_diffrn_ambient_temperature 173(2)
_diffrn_measured_fraction_theta_full 0.973
_diffrn_measured_fraction_theta_max 0.973
_diffrn_measurement_device_type 'Nonius KappaCCD'
_diffrn_measurement_method '\w scans'
_diffrn_radiation_monochromator graphite
_diffrn_radiation_source 'fine-focus sealed tube'
_diffrn_radiation_type MoK\a
_diffrn_radiation_wavelength 0.71073
_diffrn_reflns_av_R_equivalents 0.0368
_diffrn_reflns_av_sigmaI/netI 0.0551
_diffrn_reflns_limit_h_max 11
_diffrn_reflns_limit_h_min -11
_diffrn_reflns_limit_k_max 12
_diffrn_reflns_limit_k_min -12
_diffrn_reflns_limit_l_max 19
_diffrn_reflns_limit_l_min -19
_diffrn_reflns_number 8913
_diffrn_reflns_theta_full 29.06
_diffrn_reflns_theta_max 29.06
_diffrn_reflns_theta_min 2.32
_exptl_absorpt_coefficient_mu 0.276
_exptl_absorpt_correction_T_max 0.9469
_exptl_absorpt_correction_T_min 0.9096
_exptl_absorpt_correction_type none
_exptl_crystal_colour colorless
_exptl_crystal_density_diffrn 1.776
_exptl_crystal_density_method 'not measured'
_exptl_crystal_description block
_exptl_crystal_F_000 556
_exptl_crystal_size_max 0.35
_exptl_crystal_size_mid 0.20
_exptl_crystal_size_min 0.20
_refine_diff_density_max 0.566
_refine_diff_density_min -0.435
_refine_diff_density_rms 0.066
_refine_ls_extinction_method none
_refine_ls_goodness_of_fit_ref 1.262
_refine_ls_hydrogen_treatment mixed
_refine_ls_matrix_type full
_refine_ls_number_parameters 365
_refine_ls_number_reflns 5385
_refine_ls_number_restraints 0
_refine_ls_restrained_S_all 1.262
_refine_ls_R_factor_all 0.0811
_refine_ls_R_factor_gt 0.0598
_refine_ls_shift/su_max 4.123
_refine_ls_shift/su_mean 0.184
_refine_ls_structure_factor_coef Fsqd
_refine_ls_weighting_details 'calc w=1/[\s^2^(Fo^2^)+(0.1000P)^2^+0.0000P] where P=(Fo^2^+2Fc^2^)/3'
_refine_ls_weighting_scheme calc
_refine_ls_wR_factor_gt 0.1742
_refine_ls_wR_factor_ref 0.1858
_reflns_number_gt 4065
_reflns_number_total 5385
_reflns_threshold_expression >2sigma(I)
_cod_data_source_file op700014t-file002.cif
_cod_data_source_block jw05
_cod_depositor_comments
;
The following automatic conversions were performed:

'_symmetry_cell_setting' value 'Triclinic' changed to 'triclinic'
according to /home/saulius/struct/CIF-dictionaries/cif_core.dic
dictionary named 'cif_core.dic' version 2.4.1 from 2010-06-29.

Automatic conversion script
Id: cif_fix_values 1715 2011-07-08 13:25:40Z adriana 
;
_cod_original_cell_volume 1032.6(4)
_cod_original_sg_symbol_H-M P-1
_cod_database_code 1505669

loop_
_symmetry_equiv_pos_as_xyz
'x, y, z'
'-x, -y, -z'

loop_
_atom_site_label
_atom_site_type_symbol
_atom_site_fract_x
_atom_site_fract_y
_atom_site_fract_z
_atom_site_U_iso_or_equiv
_atom_site_adp_type
_atom_site_occupancy
_atom_site_symmetry_multiplicity
_atom_site_calc_flag
_atom_site_refinement_flags
_atom_site_disorder_assembly
_atom_site_disorder_group
S1 S 0.35431(4) 0.57268(4) 0.32101(2) 0.02686(8) Uani 1 1 d . . .
F1 F 0.76957(11) 0.94344(10) 0.62792(7) 0.0402(2) Uani 1 1 d . . .
F2 F 0.97189(9) 0.88842(9) 0.45261(6) 0.0353(2) Uani 1 1 d . . .
O1 O 0.07894(11) 0.57812(11) 0.58056(7) 0.0297(2) Uani 1 1 d . . .
O2 O 0.28416(12) 0.73912(13) 0.64632(8) 0.0373(3) Uani 1 1 d . . .
O3 O 0.88624(12) 0.76734(11) 0.31496(8) 0.0318(2) Uani 1 1 d . . .
N1 N 0.19748(13) 0.54125(13) 0.41894(8) 0.0268(3) Uani 1 1 d . . .
H1 H 0.110(2) 0.498(2) 0.4013(13) 0.050(5) Uiso 1 1 d . . .
N2 N 0.56204(13) 0.71494(12) 0.35901(8) 0.0230(2) Uani 1 1 d . . .
C1 C 0.19080(16) 0.59208(15) 0.50437(10) 0.0248(3) Uani 1 1 d . . .
C2 C 0.32873(15) 0.66109(15) 0.49026(10) 0.0237(3) Uani 1 1 d . . .
C3 C 0.36930(16) 0.72820(15) 0.56120(10) 0.0250(3) Uani 1 1 d . . .
C4 C 0.52321(16) 0.78112(15) 0.52464(10) 0.0243(3) Uani 1 1 d . . .
C5 C 0.57181(17) 0.84187(15) 0.59291(11) 0.0276(3) Uani 1 1 d . . .
H5A H 0.5034 0.8540 0.6576 0.033 Uiso 1 1 calc R . .
C6 C 0.71890(17) 0.88321(16) 0.56499(11) 0.0294(3) Uani 1 1 d . . .
C7 C 0.82217(16) 0.85945(15) 0.47206(11) 0.0277(3) Uani 1 1 d . . .
C8 C 0.77895(16) 0.80210(15) 0.40195(10) 0.0251(3) Uani 1 1 d . . .
C9 C 0.62045(15) 0.76689(14) 0.42765(10) 0.0230(3) Uani 1 1 d . . .
C10 C 0.42409(16) 0.65943(15) 0.39431(10) 0.0233(3) Uani 1 1 d . . .
C11 C 0.97879(18) 0.87870(19) 0.26042(13) 0.0387(4) Uani 1 1 d . . .
H11A H 1.0518 0.8396 0.1993 0.058 Uiso 1 1 calc R . .
H11B H 1.0452 0.8972 0.3011 0.058 Uiso 1 1 calc R . .
H11C H 0.9019 0.9744 0.2441 0.058 Uiso 1 1 calc R . .
C12 C 0.63501(17) 0.71692(16) 0.25298(10) 0.0272(3) Uani 1 1 d . . .
H12A H 0.7194 0.6227 0.2313 0.033 Uiso 1 1 calc R . .
C13 C 0.65781(19) 0.86244(19) 0.19111(11) 0.0376(4) Uani 1 1 d . . .
H13A H 0.7554 0.8576 0.1344 0.045 Uiso 1 1 calc R . .
H13B H 0.6254 0.9559 0.2249 0.045 Uiso 1 1 calc R . .
C14 C 0.52339(19) 0.79460(18) 0.18457(11) 0.0356(4) Uani 1 1 d . . .
H14A H 0.5382 0.7472 0.1240 0.043 Uiso 1 1 calc R . .
H14B H 0.4080 0.8456 0.2146 0.043 Uiso 1 1 calc R . .
C15 C 0.2267(2) 0.2441(2) 0.11592(14) 0.0495(5) Uani 1 1 d . . .
F3 F 0.38148(16) 0.2371(2) 0.08193(12) 0.1243(5) Uani 1 1 d . . .
F4 F 0.1553(2) 0.31571(19) 0.04548(9) 0.0937(5) Uani 1 1 d . . .
F5 F 0.2024(2) 0.10458(16) 0.13085(11) 0.0938(5) Uani 1 1 d . . .
C16 C 0.15679(18) 0.32195(18) 0.21071(11) 0.0341(4) Uani 1 1 d . . .
O4 O 0.24169(14) 0.36691(14) 0.24603(9) 0.0456(3) Uani 1 1 d . . .
O5 O 0.00024(14) 0.32601(18) 0.24306(9) 0.0571(4) Uani 1 1 d . . .
H5 H -0.038(3) 0.366(3) 0.2911(18) 0.084(8) Uiso 1 1 d . . .
C17 C 0.7690(3) 1.2757(3) 0.00297(14) 0.0594(5) Uani 1 1 d . . .
F6 F 0.6696(3) 1.3701(2) -0.05131(12) 0.0777(6) Uani 0.65 1 d P A 1
F7 F 0.7403(3) 1.1429(2) 0.00262(14) 0.0824(8) Uani 0.65 1 d P A 1
F8 F 0.9144(3) 1.2817(3) -0.03952(18) 0.0978(8) Uani 0.65 1 d P A 1
F6' F 0.6994(6) 1.2068(8) -0.0207(4) 0.134(2) Uani 0.35 1 d P A 2
F7' F 0.9257(5) 1.1469(5) -0.0047(3) 0.0827(13) Uani 0.35 1 d P A 2
F8' F 0.8696(7) 1.3569(5) -0.0637(3) 0.0957(18) Uani 0.35 1 d P A 2
C18 C 0.7240(2) 1.32505(19) 0.10669(13) 0.0438(4) Uani 1 1 d . A .
O6 O 0.6789(3) 1.45552(17) 0.11846(11) 0.0898(6) Uani 1 1 d . . .
O7 O 0.73899(16) 1.21103(13) 0.17351(9) 0.0444(3) Uani 1 1 d . . .
H7 H 0.732(2) 1.234(2) 0.2315(16) 0.062(6) Uiso 1 1 d . A .

loop_
_atom_site_aniso_label
_atom_site_aniso_U_11
_atom_site_aniso_U_22
_atom_site_aniso_U_33
_atom_site_aniso_U_23
_atom_site_aniso_U_13
_atom_site_aniso_U_12
S1 0.02815(14) 0.03271(16) 0.02319(15) -0.00553(12) -0.00456(12) -0.01297(12)
F1 0.0471(4) 0.0494(4) 0.0372(4) -0.0117(4) -0.0134(4) -0.0251(4)
F2 0.0300(4) 0.0420(4) 0.0415(5) -0.0048(4) -0.0093(3) -0.0199(3)
O1 0.0269(4) 0.0370(5) 0.0260(5) -0.0041(4) -0.0016(4) -0.0130(4)
O2 0.0326(5) 0.0581(6) 0.0252(5) -0.0122(4) -0.0006(4) -0.0185(4)
O3 0.0265(4) 0.0367(5) 0.0317(5) -0.0077(4) 0.0004(4) -0.0115(4)
N1 0.0258(5) 0.0331(5) 0.0238(5) -0.0044(4) -0.0043(4) -0.0118(4)
N2 0.0229(5) 0.0273(5) 0.0203(5) -0.0031(4) -0.0032(4) -0.0101(4)
C1 0.0233(5) 0.0259(6) 0.0258(6) -0.0022(5) -0.0071(5) -0.0061(5)
C2 0.0219(5) 0.0254(6) 0.0243(6) -0.0028(5) -0.0060(5) -0.0063(5)
C3 0.0233(5) 0.0289(6) 0.0231(6) -0.0017(5) -0.0058(5) -0.0069(5)
C4 0.0254(6) 0.0245(6) 0.0241(6) -0.0016(5) -0.0079(5) -0.0066(5)
C5 0.0296(6) 0.0301(6) 0.0252(6) -0.0055(5) -0.0074(5) -0.0083(5)
C6 0.0330(6) 0.0308(6) 0.0298(7) -0.0066(5) -0.0108(5) -0.0110(5)
C7 0.0266(6) 0.0268(6) 0.0332(7) -0.0008(5) -0.0101(5) -0.0106(5)
C8 0.0235(6) 0.0235(6) 0.0274(7) -0.0034(5) -0.0040(5) -0.0057(5)
C9 0.0242(5) 0.0210(5) 0.0245(6) -0.0030(5) -0.0066(5) -0.0056(4)
C10 0.0234(5) 0.0238(6) 0.0234(6) -0.0013(5) -0.0080(5) -0.0052(5)
C11 0.0300(6) 0.0501(8) 0.0362(8) 0.0013(7) -0.0033(6) -0.0187(6)
C12 0.0281(6) 0.0319(6) 0.0223(6) -0.0072(5) -0.0017(5) -0.0101(5)
C13 0.0441(7) 0.0473(8) 0.0250(7) 0.0018(6) -0.0053(6) -0.0233(6)
C14 0.0396(7) 0.0460(8) 0.0251(7) 0.0016(6) -0.0087(6) -0.0192(6)
C15 0.0429(8) 0.0749(11) 0.0374(9) -0.0181(8) 0.0012(7) -0.0282(8)
F3 0.0542(7) 0.2353(14) 0.1027(9) -0.1072(9) 0.0354(7) -0.0643(8)
F4 0.1288(12) 0.1202(11) 0.0360(6) -0.0169(7) -0.0232(7) -0.0272(9)
F5 0.1284(11) 0.0768(7) 0.0777(8) -0.0397(6) 0.0117(8) -0.0438(7)
C16 0.0321(6) 0.0445(8) 0.0287(7) -0.0026(6) -0.0052(6) -0.0169(6)
O4 0.0465(5) 0.0625(6) 0.0386(6) -0.0120(5) -0.0073(5) -0.0295(5)
O5 0.0362(5) 0.1110(9) 0.0339(6) -0.0262(6) 0.0010(5) -0.0315(6)
C17 0.0760(12) 0.0757(12) 0.0340(9) -0.0161(8) -0.0051(9) -0.0320(10)
F6 0.1309(15) 0.0809(12) 0.0372(8) -0.0004(8) -0.0463(9) -0.0283(11)
F7 0.1633(19) 0.0453(9) 0.0430(9) -0.0209(7) -0.0342(11) -0.0120(11)
F8 0.0650(12) 0.161(2) 0.0792(14) -0.0571(14) -0.0016(11) -0.0349(14)
F6' 0.092(3) 0.248(6) 0.103(3) -0.089(3) -0.021(3) -0.066(3)
F7' 0.081(3) 0.098(3) 0.0481(19) -0.0332(18) -0.0091(18) 0.023(2)
F8' 0.152(4) 0.058(2) 0.042(2) 0.0002(18) 0.008(2) -0.003(2)
C18 0.0630(10) 0.0393(8) 0.0319(8) -0.0070(6) -0.0136(7) -0.0126(7)
O6 0.1770(17) 0.0405(7) 0.0497(8) -0.0081(6) -0.0352(10) -0.0123(9)
O7 0.0648(7) 0.0419(6) 0.0327(6) -0.0102(5) -0.0161(5) -0.0145(5)

loop_
_atom_type_symbol
_atom_type_description
_atom_type_scat_dispersion_real
_atom_type_scat_dispersion_imag
_atom_type_scat_source
C C 0.0033 0.0016 'International Tables Vol C Tables 4.2.6.8 and 6.1.1.4'
H H 0.0000 0.0000 'International Tables Vol C Tables 4.2.6.8 and 6.1.1.4'
N N 0.0061 0.0033 'International Tables Vol C Tables 4.2.6.8 and 6.1.1.4'
O O 0.0106 0.0060 'International Tables Vol C Tables 4.2.6.8 and 6.1.1.4'
F F 0.0171 0.0103 'International Tables Vol C Tables 4.2.6.8 and 6.1.1.4'
S S 0.1246 0.1234 'International Tables Vol C Tables 4.2.6.8 and 6.1.1.4'

loop_
_geom_angle_atom_site_label_1
_geom_angle_atom_site_label_2
_geom_angle_atom_site_label_3
_geom_angle
N1 S1 C10 89.42(7)
C8 O3 C11 117.66(12)
H1 N1 C1 128.7(9)
H1 N1 S1 114.1(10)
C1 N1 S1 116.65(10)
C10 N2 C9 117.39(11)
C10 N2 C12 116.68(12)
C9 N2 C12 125.93(11)
O1 C1 N1 122.22(13)
O1 C1 C2 128.55(13)
N1 C1 C2 109.23(11)
C10 C2 C3 120.39(13)
C10 C2 C1 111.74(13)
C3 C2 C1 127.85(12)
O2 C3 C2 123.01(13)
O2 C3 C4 122.64(14)
C2 C3 C4 114.34(12)
C5 C4 C9 121.30(13)
C5 C4 C3 116.40(12)
C9 C4 C3 122.26(13)
C6 C5 C4 118.87(13)
F1 C6 C5 120.82(13)
F1 C6 C7 118.54(13)
C5 C6 C7 120.60(14)
F2 C7 C8 119.63(12)
F2 C7 C6 117.70(13)
C8 C7 C6 122.61(13)
O3 C8 C7 121.87(12)
O3 C8 C9 120.28(13)
C7 C8 C9 117.61(12)
C4 C9 N2 119.64(12)
C4 C9 C8 118.69(13)
N2 C9 C8 121.65(12)
N2 C10 C2 125.30(14)
N2 C10 S1 121.73(10)
C2 C10 S1 112.94(11)
N2 C12 C13 120.50(12)
N2 C12 C14 117.36(11)
C13 C12 C14 59.72(10)
C12 C13 C14 60.77(11)
C13 C14 C12 59.51(10)
F3 C15 F4 106.45(17)
F3 C15 F5 109.08(18)
F4 C15 F5 105.78(18)
F3 C15 C16 111.97(17)
F4 C15 C16 112.35(15)
F5 C15 C16 110.92(15)
O4 C16 O5 128.43(15)
O4 C16 C15 121.45(14)
O5 C16 C15 110.10(15)
H5 O5 C16 112.1(18)
F6' C17 F8 123.3(3)
F6' C17 F7 31.2(4)
F8 C17 F7 112.7(2)
F6' C17 F6 71.6(4)
F8 C17 F6 107.9(2)
F7 C17 F6 102.8(2)
F6' C17 F8' 122.1(4)
F8 C17 F8' 33.7(2)
F7 C17 F8' 132.0(3)
F6 C17 F8' 76.0(3)
F6' C17 F7' 93.4(4)
F8 C17 F7' 51.5(2)
F7 C17 F7' 67.7(2)
F6 C17 F7' 142.4(2)
F8' C17 F7' 84.3(3)
F6' C17 C18 123.4(3)
F8 C17 C18 110.2(2)
F7 C17 C18 112.96(17)
F6 C17 C18 109.96(17)
F8' C17 C18 112.2(3)
F7' C17 C18 107.1(2)
O6 C18 O7 127.21(17)
O6 C18 C17 120.40(17)
O7 C18 C17 112.38(15)
H7 O7 C18 115.1(14)

loop_
_geom_bond_atom_site_label_1
_geom_bond_atom_site_label_2
_geom_bond_distance
S1 N1 1.6986(13)
S1 C10 1.7245(16)
F1 C6 1.3462(18)
F2 C7 1.3396(16)
O1 C1 1.2496(16)
O2 C3 1.2322(17)
O3 C8 1.3523(17)
O3 C11 1.4512(19)
N1 H1 1.05(2)
N1 C1 1.3521(19)
N2 C10 1.3601(17)
N2 C9 1.4115(19)
N2 C12 1.4579(18)
C1 C2 1.4508(19)
C2 C10 1.3817(19)
C2 C3 1.429(2)
C3 C4 1.4715(19)
C4 C5 1.401(2)
C4 C9 1.4063(19)
C5 C6 1.363(2)
C6 C7 1.387(2)
C7 C8 1.378(2)
C8 C9 1.4310(19)
C12 C13 1.489(2)
C12 C14 1.508(2)
C13 C14 1.492(2)
C15 F3 1.282(2)
C15 F4 1.301(2)
C15 F5 1.323(2)
C15 C16 1.527(2)
C16 O4 1.184(2)
C16 O5 1.2990(19)
O5 H5 0.78(2)
C17 F6' 1.126(6)
C17 F8 1.250(3)
C17 F7 1.307(3)
C17 F6 1.342(3)
C17 F8' 1.362(5)
C17 F7' 1.529(4)
C17 C18 1.528(3)
C18 O6 1.179(2)
C18 O7 1.283(2)
O7 H7 0.86(2)
